data_4083770
loop_
_publ_author_name
'Samigullin, Kamil'
'Bolte, Michael'
'Lerner, Hans-Wolfram'
'Wagner, Matthias'

_publ_section_title
;
 Facile Synthesis of (3,5-(CF3)2C6H3)2BX (X = H, OMe, F, Cl, Br):
 Reagents for the Introduction of a Strong Boryl Acceptor Unit
;
_journal_name_full Organometallics
_journal_page_first 140626134355006
_journal_paper_doi 10.1021/om500476d
_journal_year 2014
_chemical_formula_moiety 'C16 H6 B F14 K'
_chemical_formula_sum 'C16 H6 B F14 K'
_chemical_formula_weight 514.12
_chemical_name_systematic ?
_space_group_crystal_system monoclinic
_space_group_IT_number 14
_space_group_name_Hall '-P 2ybc'
_space_group_name_H-M_alt 'P 1 21/c 1'
_symmetry_space_group_name_Hall '-P 2ybc'
_symmetry_space_group_name_H-M 'P 1 21/c 1'
_atom_sites_solution_hydrogens geom
_audit_creation_method SHELXL-1997
_cell_angle_alpha 90
_cell_angle_beta 96.759(8)
_cell_angle_gamma 90
_cell_formula_units_Z 4
_cell_length_a 8.6049(9)
_cell_length_b 9.6414(7)
_cell_length_c 21.555(2)
_cell_measurement_reflns_used 15311
_cell_measurement_temperature 173(2)
_cell_measurement_theta_max 26.23
_cell_measurement_theta_min 3.25
_cell_volume 1775.8(3)
_computing_cell_refinement 'X-Area (Stoe & Cie, 2001)'
_computing_data_collection 'X-Area (Stoe & Cie, 2001)'
_computing_data_reduction 'X-Area (Stoe & Cie, 2001)'
_computing_molecular_graphics 'XP in SHELXTL-Plus (Sheldrick, 2008)'
_computing_publication_material SHELXL97
_computing_structure_refinement 'SHELXL (Sheldrick, 2008)'
_computing_structure_solution 'SHELXS (Sheldrick, 2008)'
_diffrn_ambient_temperature 173(2)
_diffrn_measured_fraction_theta_full 0.986
_diffrn_measured_fraction_theta_max 0.985
_diffrn_measurement_device_type 'STOE IPDS II two-circle-diffractometer'
_diffrn_measurement_method \w
_diffrn_radiation_type MoK\a
_diffrn_radiation_wavelength 0.71073
_diffrn_reflns_av_R_equivalents 0.0286
_diffrn_reflns_av_unetI/netI 0.0205
_diffrn_reflns_Laue_measured_fraction_full 0.986
_diffrn_reflns_Laue_measured_fraction_max 0.985
_diffrn_reflns_limit_h_max 10
_diffrn_reflns_limit_h_min -10
_diffrn_reflns_limit_k_max 11
_diffrn_reflns_limit_k_min -10
_diffrn_reflns_limit_l_max 24
_diffrn_reflns_limit_l_min -26
_diffrn_reflns_number 9209
_diffrn_reflns_point_group_measured_fraction_full 0.986
_diffrn_reflns_point_group_measured_fraction_max 0.985
_diffrn_reflns_theta_full 25.000
_diffrn_reflns_theta_max 25.850
_diffrn_reflns_theta_min 3.243
_diffrn_source 'Genix 3D I\mS microfocus X-ray source'
_exptl_absorpt_coefficient_mu 0.443
_exptl_absorpt_correction_T_max 0.832
_exptl_absorpt_correction_T_min 0.826
_exptl_absorpt_correction_type multi-scan
_exptl_absorpt_process_details 'X-Area (Stoe & Cie, 2001)'
_exptl_crystal_colour colourless
_exptl_crystal_density_diffrn 1.923
_exptl_crystal_description block
_exptl_crystal_F_000 1008
_exptl_crystal_size_max 0.450
_exptl_crystal_size_mid 0.430
_exptl_crystal_size_min 0.430
_refine_diff_density_max 0.763
_refine_diff_density_min -0.535
_refine_diff_density_rms 0.062
_refine_ls_extinction_method none
_refine_ls_goodness_of_fit_ref 1.044
_refine_ls_hydrogen_treatment constr
_refine_ls_matrix_type full
_refine_ls_number_parameters 317
_refine_ls_number_reflns 3381
_refine_ls_number_restraints 36
_refine_ls_restrained_S_all 1.153
_refine_ls_R_factor_all 0.0522
_refine_ls_R_factor_gt 0.0466
_refine_ls_shift/su_max 0.002
_refine_ls_shift/su_mean 0.000
_refine_ls_structure_factor_coef Fsqd
_refine_ls_weighting_details 'w=1/[\s^2^(Fo^2^)+(0.0539P)^2^+2.5991P] where P=(Fo^2^+2Fc^2^)/3'
_refine_ls_weighting_scheme calc
_refine_ls_wR_factor_gt 0.1149
_refine_ls_wR_factor_ref 0.1186
_reflns_Friedel_coverage 0.000
_reflns_number_gt 3011
_reflns_number_total 3381
_reflns_threshold_expression 'I > 2\s(I)'
_cod_data_source_file om500476d_si_002.cif
_cod_data_source_block wa1829
_cod_database_code 4083770
_shelx_space_group_comment
; 
The symmetry employed for this shelxl refinement is uniquely defined 
by the following loop, which should always be used as a source of 
symmetry information in preference to the above space-group names. 
They are only intended as comments. 
;
_shelx_estimated_absorpt_t_min 0.826
_shelx_estimated_absorpt_t_max 0.832
_shelxl_version_number 2013-3

loop_
_space_group_symop_operation_xyz
'x, y, z'
'x, -y+1/2, z+1/2'
'-x, -y, -z'
'-x, y-1/2, -z-1/2'

loop_
_atom_site_label
_atom_site_type_symbol
_atom_site_fract_x
_atom_site_fract_y
_atom_site_fract_z
_atom_site_U_iso_or_equiv
_atom_site_adp_type
_atom_site_occupancy
_atom_site_site_symmetry_order
_atom_site_calc_flag
_atom_site_refinement_flags_posn
_atom_site_refinement_flags_adp
_atom_site_refinement_flags_occupancy
_atom_site_disorder_assembly
_atom_site_disorder_group
K1 K 0.03734(7) 0.06345(7) 0.58801(3) 0.03541(18) Uani 1 1 d . . . . .
B1 B 0.2396(3) 0.1474(3) 0.47463(12) 0.0202(5) Uani 1 1 d . . . . .
F1 F 0.27557(16) 0.01363(14) 0.50257(6) 0.0271(3) Uani 1 1 d . . . . .
F2 F 0.07192(14) 0.16132(15) 0.47620(6) 0.0257(3) Uani 1 1 d . . . . .
C1 C 0.3297(3) 0.2661(2) 0.51760(10) 0.0196(4) Uani 1 1 d . . . . .
C2 C 0.4906(3) 0.2586(2) 0.53536(10) 0.0213(5) Uani 1 1 d . . . . .
H2 H 0.5485 0.1841 0.5206 0.026 Uiso 1 1 calc R U . . .
C3 C 0.5682(3) 0.3583(3) 0.57433(11) 0.0235(5) Uani 1 1 d . . . . .
C4 C 0.4880(3) 0.4693(3) 0.59607(11) 0.0248(5) Uani 1 1 d . . . . .
H4 H 0.5412 0.5378 0.6222 0.030 Uiso 1 1 calc R U . . .
C5 C 0.3277(3) 0.4779(2) 0.57856(11) 0.0246(5) Uani 1 1 d . . . . .
C6 C 0.2505(3) 0.3785(2) 0.53998(11) 0.0218(5) Uani 1 1 d . . . . .
H6 H 0.1409 0.3872 0.5285 0.026 Uiso 1 1 calc R U . . .
C7 C 0.7393(3) 0.3411(3) 0.59532(12) 0.0292(5) Uani 1 1 d . . . . .
C8 C 0.2403(3) 0.5954(3) 0.60318(13) 0.0323(6) Uani 1 1 d . . . . .
C11 C 0.2742(2) 0.1446(2) 0.40256(10) 0.0194(4) Uani 1 1 d . . . . .
C12 C 0.4094(3) 0.0827(2) 0.38467(11) 0.0221(5) Uani 1 1 d . . . . .
H12 H 0.4845 0.0442 0.4157 0.026 Uiso 1 1 calc R U . . .
C13 C 0.4357(3) 0.0765(2) 0.32232(11) 0.0241(5) Uani 1 1 d . . . . .
C14 C 0.3295(3) 0.1318(2) 0.27554(11) 0.0239(5) Uani 1 1 d . . . . .
H14 H 0.3478 0.1270 0.2330 0.029 Uiso 1 1 calc R U . . .
C15 C 0.1962(3) 0.1942(2) 0.29246(11) 0.0229(5) Uani 1 1 d . . . . .
C16 C 0.1695(3) 0.2014(2) 0.35509(11) 0.0213(5) Uani 1 1 d . . . . .
H16 H 0.0777 0.2460 0.3656 0.026 Uiso 1 1 calc R U . . .
C17 C 0.5787(3) 0.0051(3) 0.30537(12) 0.0335(6) Uani 1 1 d . . . . .
C18 C 0.0759(3) 0.2539(3) 0.24427(12) 0.0290(5) Uani 1 1 d . . . . .
F71 F 0.7685(2) 0.22313(19) 0.62773(10) 0.0506(5) Uani 1 1 d . . . . .
F72 F 0.82607(19) 0.3305(3) 0.54802(9) 0.0578(6) Uani 1 1 d . . . . .
F73 F 0.79947(19) 0.44240(19) 0.63153(10) 0.0511(5) Uani 1 1 d . . . . .
F81 F 0.0862(2) 0.5846(2) 0.58795(14) 0.0729(8) Uani 1 1 d . . . . .
F82 F 0.2676(3) 0.6074(3) 0.66456(9) 0.0794(8) Uani 1 1 d . . . . .
F83 F 0.2766(2) 0.71762(17) 0.58077(9) 0.0488(5) Uani 1 1 d . . . . .
F171 F 0.5974(7) -0.1252(5) 0.3305(3) 0.0710(18) Uani 0.612(11) 1 d . U P A 1
F172 F 0.5882(6) -0.0139(8) 0.24688(17) 0.0642(17) Uani 0.612(11) 1 d . U P A 1
F173 F 0.7132(4) 0.0654(6) 0.3316(3) 0.0523(12) Uani 0.612(11) 1 d . U P A 1
F174 F 0.5518(9) -0.1204(9) 0.2929(6) 0.075(3) Uani 0.388(11) 1 d . U P A 2
F175 F 0.6234(9) 0.0667(12) 0.2533(4) 0.068(2) Uani 0.388(11) 1 d . U P A 2
F176 F 0.6952(8) 0.0108(10) 0.3472(3) 0.0456(18) Uani 0.388(11) 1 d . U P A 2
F181 F 0.0732(2) 0.39205(19) 0.24428(10) 0.0559(5) Uani 1 1 d . . . . .
F182 F -0.06800(17) 0.2130(2) 0.25184(8) 0.0431(4) Uani 1 1 d . . . . .
F183 F 0.1000(2) 0.2193(2) 0.18565(7) 0.0503(5) Uani 1 1 d . . . . .

loop_
_atom_site_aniso_label
_atom_site_aniso_U_11
_atom_site_aniso_U_22
_atom_site_aniso_U_33
_atom_site_aniso_U_23
_atom_site_aniso_U_13
_atom_site_aniso_U_12
K1 0.0398(3) 0.0438(4) 0.0234(3) -0.0068(2) 0.0068(2) -0.0122(3)
B1 0.0170(11) 0.0226(12) 0.0211(12) 0.0002(10) 0.0028(9) 0.0018(9)
F1 0.0331(7) 0.0232(7) 0.0255(7) 0.0041(6) 0.0054(6) 0.0030(6)
F2 0.0169(6) 0.0350(8) 0.0256(7) -0.0032(6) 0.0045(5) -0.0005(5)
C1 0.0204(10) 0.0247(11) 0.0142(10) 0.0016(8) 0.0037(8) 0.0020(9)
C2 0.0207(10) 0.0252(11) 0.0183(11) -0.0007(9) 0.0030(8) 0.0037(9)
C3 0.0206(11) 0.0288(12) 0.0208(11) 0.0024(9) 0.0009(8) 0.0006(9)
C4 0.0272(12) 0.0263(12) 0.0206(11) -0.0028(9) 0.0019(9) -0.0025(9)
C5 0.0262(11) 0.0232(12) 0.0255(12) 0.0011(9) 0.0077(9) 0.0026(9)
C6 0.0182(10) 0.0263(12) 0.0213(11) 0.0017(9) 0.0040(8) 0.0030(9)
C7 0.0233(12) 0.0334(13) 0.0295(13) -0.0032(10) -0.0025(10) 0.0003(10)
C8 0.0351(13) 0.0278(13) 0.0348(14) -0.0040(11) 0.0078(11) 0.0044(11)
C11 0.0191(10) 0.0187(10) 0.0202(11) -0.0013(8) 0.0022(8) -0.0019(8)
C12 0.0207(10) 0.0243(11) 0.0208(11) -0.0012(9) 0.0006(8) 0.0022(9)
C13 0.0240(11) 0.0261(12) 0.0229(12) -0.0030(9) 0.0057(9) 0.0008(9)
C14 0.0247(11) 0.0280(12) 0.0193(11) -0.0007(9) 0.0042(9) -0.0037(9)
C15 0.0228(11) 0.0234(11) 0.0221(11) 0.0028(9) 0.0006(9) -0.0037(9)
C16 0.0195(10) 0.0224(11) 0.0223(11) 0.0002(9) 0.0030(8) 0.0005(8)
C17 0.0311(13) 0.0437(16) 0.0262(13) -0.0063(11) 0.0058(10) 0.0079(12)
C18 0.0245(12) 0.0381(14) 0.0237(12) 0.0061(10) 0.0002(9) -0.0017(10)
F71 0.0324(9) 0.0439(10) 0.0691(13) 0.0134(9) -0.0203(8) 0.0007(7)
F72 0.0224(8) 0.1085(17) 0.0429(10) -0.0029(11) 0.0054(7) 0.0083(9)
F73 0.0305(8) 0.0469(10) 0.0710(13) -0.0217(9) -0.0150(8) -0.0027(7)
F81 0.0318(9) 0.0487(12) 0.142(2) -0.0404(13) 0.0247(11) 0.0051(8)
F82 0.140(2) 0.0702(14) 0.0308(10) -0.0031(9) 0.0224(12) 0.0609(15)
F83 0.0647(12) 0.0246(8) 0.0592(12) -0.0030(8) 0.0161(9) 0.0053(8)
F171 0.078(3) 0.054(2) 0.090(4) 0.028(2) 0.051(3) 0.041(2)
F172 0.062(2) 0.109(4) 0.0213(15) -0.013(2) 0.0045(14) 0.051(3)
F173 0.0307(15) 0.051(2) 0.076(2) -0.0206(18) 0.0116(15) 0.0004(15)
F174 0.067(4) 0.050(4) 0.111(6) -0.040(4) 0.019(4) 0.015(3)
F175 0.054(3) 0.095(5) 0.062(4) 0.022(4) 0.042(3) 0.033(3)
F176 0.036(2) 0.061(3) 0.039(2) -0.002(2) 0.0002(17) 0.021(2)
F181 0.0549(11) 0.0358(10) 0.0708(14) 0.0181(9) -0.0182(10) 0.0051(8)
F182 0.0228(7) 0.0695(12) 0.0354(9) 0.0136(8) -0.0030(6) -0.0060(7)
F183 0.0414(9) 0.0887(14) 0.0198(8) 0.0091(8) -0.0002(7) 0.0134(9)

loop_
_atom_type_symbol
_atom_type_description
_atom_type_scat_dispersion_real
_atom_type_scat_dispersion_imag
_atom_type_scat_source
C C 0.0033 0.0016 'International Tables Vol C Tables 4.2.6.8 and 6.1.1.4'
H H 0.0000 0.0000 'International Tables Vol C Tables 4.2.6.8 and 6.1.1.4'
B B 0.0013 0.0007 'International Tables Vol C Tables 4.2.6.8 and 6.1.1.4'
F F 0.0171 0.0103 'International Tables Vol C Tables 4.2.6.8 and 6.1.1.4'
K K 0.2009 0.2494 'International Tables Vol C Tables 4.2.6.8 and 6.1.1.4'

loop_
_geom_angle_atom_site_label_1
_geom_angle_atom_site_label_2
_geom_angle_atom_site_label_3
_geom_angle
_geom_angle_site_symmetry_1
_geom_angle_site_symmetry_3
F2 K1 F176 113.23(19) . 3_656
F2 K1 F2 83.57(5) . 3_556
F176 K1 F2 106.51(19) 3_656 3_556
F2 K1 F173 123.27(12) . 3_656
F2 K1 F173 98.83(9) 3_556 3_656
F2 K1 F1 47.69(4) . .
F176 K1 F1 70.16(15) 3_656 .
F2 K1 F1 76.91(4) 3_556 .
F173 K1 F1 77.41(11) 3_656 .
F2 K1 F183 111.36(5) . 2
F176 K1 F183 75.10(17) 3_656 2
F2 K1 F183 163.36(5) 3_556 2
F173 K1 F183 79.47(9) 3_656 2
F1 K1 F183 118.35(5) . 2
F2 K1 F71 104.60(5) . 1_455
F176 K1 F71 130.00(14) 3_656 1_455
F2 K1 F71 109.16(5) 3_556 1_455
F173 K1 F71 126.71(10) 3_656 1_455
F1 K1 F71 151.75(5) . 1_455
F183 K1 F71 61.05(5) 2 1_455
F2 K1 F72 65.73(5) . 1_455
F176 K1 F72 142.0(2) 3_656 1_455
F2 K1 F72 110.89(5) 3_556 1_455
F173 K1 F72 150.06(9) 3_656 1_455
F1 K1 F72 112.08(5) . 1_455
F183 K1 F72 71.03(6) 2 1_455
F71 K1 F72 39.68(5) 1_455 1_455
F2 K1 F1 72.83(4) . 3_556
F176 K1 F1 150.5(2) 3_656 3_556
F2 K1 F1 44.23(4) 3_556 3_556
F173 K1 F1 140.96(10) 3_656 3_556
F1 K1 F1 100.18(4) . 3_556
F183 K1 F1 131.35(5) 2 3_556
F71 K1 F1 70.88(4) 1_455 3_556
F72 K1 F1 67.41(5) 1_455 3_556
F2 K1 B1 25.82(5) . .
F176 K1 B1 87.43(19) 3_656 .
F2 K1 B1 89.96(6) 3_556 .
F173 K1 B1 97.61(12) 3_656 .
F1 K1 B1 26.20(5) . .
F183 K1 B1 106.68(6) 2 .
F71 K1 B1 125.87(6) 1_455 .
F72 K1 B1 86.28(6) 1_455 .
F1 K1 B1 94.85(5) 3_556 .
F2 K1 B1 90.01(6) . 3_556
F176 K1 B1 126.2(2) 3_656 3_556
F2 K1 B1 25.57(5) 3_556 3_556
F173 K1 B1 115.63(11) 3_656 3_556
F1 K1 B1 99.54(5) . 3_556
F183 K1 B1 141.83(6) 2 3_556
F71 K1 B1 83.60(6) 1_455 3_556
F72 K1 B1 91.46(6) 1_455 3_556
F1 K1 B1 25.51(5) 3_556 3_556
B1 K1 B1 105.63(6) . 3_556
F2 K1 C11 116.34(5) . 3_556
F176 K1 C11 117.1(2) 3_656 3_556
F2 K1 C11 46.97(5) 3_556 3_556
F173 K1 C11 104.41(12) 3_656 3_556
F1 K1 C11 123.78(5) . 3_556
F183 K1 C11 117.09(5) 2 3_556
F71 K1 C11 68.99(5) 1_455 3_556
F72 K1 C11 93.68(5) 1_455 3_556
F1 K1 C11 44.43(5) 3_556 3_556
B1 K1 C11 133.62(6) . 3_556
B1 K1 C11 28.01(6) 3_556 3_556
F1 B1 F2 103.79(18) . .
F1 B1 C1 109.26(18) . .
F2 B1 C1 109.41(18) . .
F1 B1 C11 109.40(18) . .
F2 B1 C11 108.66(17) . .
C1 B1 C11 115.66(19) . .
F1 B1 K1 64.71(11) . .
F2 B1 K1 52.23(10) . .
C1 B1 K1 90.49(13) . .
C11 B1 K1 152.94(15) . .
F1 B1 K1 74.29(11) . 3_556
F2 B1 K1 52.79(10) . 3_556
C1 B1 K1 161.46(15) . 3_556
C11 B1 K1 78.62(12) . 3_556
K1 B1 K1 74.37(6) . 3_556
B1 F1 K1 89.09(12) . .
B1 F1 K1 80.20(11) . 3_556
K1 F1 K1 79.82(4) . 3_556
B1 F2 K1 101.96(12) . .
B1 F2 K1 101.64(12) . 3_556
K1 F2 K1 96.43(5) . 3_556
C2 C1 C6 117.0(2) . .
C2 C1 B1 121.0(2) . .
C6 C1 B1 121.91(19) . .
C3 C2 C1 121.3(2) . .
C3 C2 H2 119.4 . .
C1 C2 H2 119.4 . .
C4 C3 C2 121.0(2) . .
C4 C3 C7 119.6(2) . .
C2 C3 C7 119.3(2) . .
C3 C4 C5 118.2(2) . .
C3 C4 H4 120.9 . .
C5 C4 H4 120.9 . .
C6 C5 C4 120.9(2) . .
C6 C5 C8 120.8(2) . .
C4 C5 C8 118.3(2) . .
C5 C6 C1 121.7(2) . .
C5 C6 H6 119.2 . .
C1 C6 H6 119.2 . .
F73 C7 F72 107.0(2) . .
F73 C7 F71 106.4(2) . .
F72 C7 F71 104.2(2) . .
F73 C7 C3 113.6(2) . .
F72 C7 C3 113.3(2) . .
F71 C7 C3 111.6(2) . .
F82 C8 F83 105.4(2) . .
F82 C8 F81 108.0(3) . .
F83 C8 F81 104.5(2) . .
F82 C8 C5 112.6(2) . .
F83 C8 C5 113.3(2) . .
F81 C8 C5 112.5(2) . .
C16 C11 C12 116.8(2) . .
C16 C11 B1 121.5(2) . .
C12 C11 B1 121.64(19) . .
C16 C11 K1 80.09(13) . 3_556
C12 C11 K1 117.02(15) . 3_556
B1 C11 K1 73.37(12) . 3_556
C13 C12 C11 121.3(2) . .
C13 C12 H12 119.4 . .
C11 C12 H12 119.4 . .
C14 C13 C12 121.2(2) . .
C14 C13 C17 119.5(2) . .
C12 C13 C17 119.3(2) . .
C15 C14 C13 118.2(2) . .
C15 C14 H14 120.9 . .
C13 C14 H14 120.9 . .
C14 C15 C16 120.8(2) . .
C14 C15 C18 120.9(2) . .
C16 C15 C18 118.3(2) . .
C11 C16 C15 121.6(2) . .
C11 C16 K1 76.26(13) . 3_556
C15 C16 K1 117.46(15) . 3_556
C11 C16 H16 119.2 . .
C15 C16 H16 119.2 . .
K1 C16 H16 76.8 3_556 .
F174 C17 F176 107.8(6) . .
F172 C17 F173 108.6(4) . .
F174 C17 F175 107.8(6) . .
F176 C17 F175 106.8(5) . .
F172 C17 F171 103.9(4) . .
F173 C17 F171 100.0(4) . .
F174 C17 C13 111.1(4) . .
F176 C17 C13 114.3(3) . .
F172 C17 C13 117.1(3) . .
F173 C17 C13 112.8(3) . .
F175 C17 C13 108.7(4) . .
F171 C17 C13 112.8(3) . .
F182 C18 F181 106.3(2) . .
F182 C18 F183 106.9(2) . .
F181 C18 F183 104.6(2) . .
F182 C18 C15 112.4(2) . .
F181 C18 C15 113.3(2) . .
F183 C18 C15 112.7(2) . .
C7 F71 K1 113.04(16) . 1_655
C7 F72 K1 101.87(16) . 1_655
C17 F173 K1 127.2(4) . 3_656
C17 F176 K1 158.3(5) . 3_656
C18 F181 K1 97.27(16) . 2_554
C18 F183 K1 117.05(16) . 2_554

loop_
_geom_bond_atom_site_label_1
_geom_bond_atom_site_label_2
_geom_bond_distance
_geom_bond_site_symmetry_2
K1 F2 2.6374(15) .
K1 F176 2.647(6) 3_656
K1 F2 2.6813(15) 3_556
K1 F173 2.877(6) 3_656
K1 F1 2.9517(15) .
K1 F183 2.9734(19) 2
K1 F71 2.987(2) 1_455
K1 F72 3.211(2) 1_455
K1 F1 3.2213(16) 3_556
K1 B1 3.264(3) .
K1 B1 3.297(3) 3_556
K1 C11 3.374(2) 3_556
B1 F1 1.441(3) .
B1 F2 1.453(3) .
B1 C1 1.612(3) .
B1 C11 1.616(3) .
B1 K1 3.297(3) 3_556
F1 K1 3.2213(16) 3_556
F2 K1 2.6813(15) 3_556
C1 C2 1.395(3) .
C1 C6 1.396(3) .
C2 C3 1.394(3) .
C2 H2 0.9500 .
C3 C4 1.385(3) .
C3 C7 1.498(3) .
C4 C5 1.389(3) .
C4 H4 0.9500 .
C5 C6 1.386(3) .
C5 C8 1.492(3) .
C6 H6 0.9500 .
C7 F73 1.318(3) .
C7 F72 1.337(3) .
C7 F71 1.343(3) .
C8 F82 1.321(3) .
C8 F83 1.325(3) .
C8 F81 1.332(3) .
C11 C16 1.393(3) .
C11 C12 1.401(3) .
C11 K1 3.374(2) 3_556
C12 C13 1.390(3) .
C12 H12 0.9500 .
C13 C14 1.385(3) .
C13 C17 1.493(3) .
C14 C15 1.381(3) .
C14 H14 0.9500 .
C15 C16 1.398(3) .
C15 C18 1.493(3) .
C16 K1 3.421(2) 3_556
C16 H16 0.9500 .
C17 F174 1.255(8) .
C17 F176 1.268(7) .
C17 F172 1.286(4) .
C17 F173 1.357(5) .
C17 F175 1.364(7) .
C17 F171 1.370(5) .
C18 F182 1.328(3) .
C18 F181 1.332(3) .
C18 F183 1.346(3) .
F71 K1 2.987(2) 1_655
F72 K1 3.211(2) 1_655
F173 K1 2.877(6) 3_656
F176 K1 2.647(6) 3_656
F181 K1 3.374(2) 2_554
F183 K1 2.9734(19) 2_554

loop_
_geom_torsion_atom_site_label_1
_geom_torsion_atom_site_label_2
_geom_torsion_atom_site_label_3
_geom_torsion_atom_site_label_4
_geom_torsion
_geom_torsion_site_symmetry_1
_geom_torsion_site_symmetry_4
F2 B1 F1 K1 -35.55(14) . .
C1 B1 F1 K1 81.08(16) . .
C11 B1 F1 K1 -151.38(15) . .
K1 B1 F1 K1 -79.83(4) 3_556 .
F2 B1 F1 K1 44.28(13) . 3_556
C1 B1 F1 K1 160.91(17) . 3_556
C11 B1 F1 K1 -71.55(15) . 3_556
K1 B1 F1 K1 79.83(4) . 3_556
F1 B1 F2 K1 41.69(17) . .
C1 B1 F2 K1 -74.83(17) . .
C11 B1 F2 K1 158.04(14) . .
K1 B1 F2 K1 99.24(8) 3_556 .
F1 B1 F2 K1 -57.55(16) . 3_556
C1 B1 F2 K1 -174.07(14) . 3_556
C11 B1 F2 K1 58.80(17) . 3_556
K1 B1 F2 K1 -99.24(8) . 3_556
F1 B1 C1 C2 52.8(3) . .
F2 B1 C1 C2 165.82(19) . .
C11 B1 C1 C2 -71.1(3) . .
K1 B1 C1 C2 116.10(19) . .
K1 B1 C1 C2 150.8(4) 3_556 .
F1 B1 C1 C6 -125.5(2) . .
F2 B1 C1 C6 -12.5(3) . .
C11 B1 C1 C6 110.6(2) . .
K1 B1 C1 C6 -62.2(2) . .
K1 B1 C1 C6 -27.5(6) 3_556 .
C6 C1 C2 C3 0.7(3) . .
B1 C1 C2 C3 -177.7(2) . .
C1 C2 C3 C4 -0.9(4) . .
C1 C2 C3 C7 176.2(2) . .
C2 C3 C4 C5 0.7(4) . .
C7 C3 C4 C5 -176.4(2) . .
C3 C4 C5 C6 -0.5(4) . .
C3 C4 C5 C8 178.5(2) . .
C4 C5 C6 C1 0.4(4) . .
C8 C5 C6 C1 -178.5(2) . .
C2 C1 C6 C5 -0.5(3) . .
B1 C1 C6 C5 177.9(2) . .
C4 C3 C7 F73 -3.4(3) . .
C2 C3 C7 F73 179.5(2) . .
C4 C3 C7 F72 -125.8(3) . .
C2 C3 C7 F72 57.1(3) . .
C4 C3 C7 F71 117.0(3) . .
C2 C3 C7 F71 -60.1(3) . .
C6 C5 C8 F82 127.3(3) . .
C4 C5 C8 F82 -51.7(3) . .
C6 C5 C8 F83 -113.2(3) . .
C4 C5 C8 F83 67.8(3) . .
C6 C5 C8 F81 5.0(4) . .
C4 C5 C8 F81 -174.0(2) . .
F1 B1 C11 C16 135.5(2) . .
F2 B1 C11 C16 22.8(3) . .
C1 B1 C11 C16 -100.7(2) . .
K1 B1 C11 C16 63.3(4) . .
K1 B1 C11 C16 66.8(2) 3_556 .
F1 B1 C11 C12 -43.2(3) . .
F2 B1 C11 C12 -155.9(2) . .
C1 B1 C11 C12 80.6(3) . .
K1 B1 C11 C12 -115.4(3) . .
K1 B1 C11 C12 -111.9(2) 3_556 .
F1 B1 C11 K1 68.67(14) . 3_556
F2 B1 C11 K1 -44.02(14) . 3_556
C1 B1 C11 K1 -167.48(19) . 3_556
K1 B1 C11 K1 -3.5(3) . 3_556
C16 C11 C12 C13 -1.0(3) . .
B1 C11 C12 C13 177.7(2) . .
K1 C11 C12 C13 91.4(2) 3_556 .
C11 C12 C13 C14 0.2(4) . .
C11 C12 C13 C17 -177.9(2) . .
C12 C13 C14 C15 0.3(4) . .
C17 C13 C14 C15 178.4(2) . .
C13 C14 C15 C16 0.1(3) . .
C13 C14 C15 C18 -179.1(2) . .
C12 C11 C16 C15 1.4(3) . .
B1 C11 C16 C15 -177.4(2) . .
K1 C11 C16 C15 -114.0(2) 3_556 .
C12 C11 C16 K1 115.37(19) . 3_556
B1 C11 C16 K1 -63.39(19) . 3_556
C14 C15 C16 C11 -0.9(3) . .
C18 C15 C16 C11 178.2(2) . .
C14 C15 C16 K1 -91.2(2) . 3_556
C18 C15 C16 K1 87.9(2) . 3_556
C14 C13 C17 F174 -86.3(7) . .
C12 C13 C17 F174 91.8(7) . .
C14 C13 C17 F176 151.4(6) . .
C12 C13 C17 F176 -30.5(6) . .
C14 C13 C17 F172 -6.9(6) . .
C12 C13 C17 F172 171.3(5) . .
C14 C13 C17 F173 120.3(4) . .
C12 C13 C17 F173 -61.6(5) . .
C14 C13 C17 F175 32.2(7) . .
C12 C13 C17 F175 -149.7(6) . .
C14 C13 C17 F171 -127.3(5) . .
C12 C13 C17 F171 50.8(5) . .
C14 C15 C18 F182 131.2(2) . .
C16 C15 C18 F182 -47.9(3) . .
C14 C15 C18 F181 -108.3(3) . .
C16 C15 C18 F181 72.6(3) . .
C14 C15 C18 F183 10.3(3) . .
C16 C15 C18 F183 -168.8(2) . .
F73 C7 F71 K1 -101.61(19) . 1_655
F72 C7 F71 K1 11.3(2) . 1_655
C3 C7 F71 K1 133.91(17) . 1_655
F73 C7 F72 K1 102.64(18) . 1_655
F71 C7 F72 K1 -9.86(19) . 1_655
C3 C7 F72 K1 -131.35(18) . 1_655
F174 C17 F173 K1 -24.9(8) . 3_656
F176 C17 F173 K1 23.3(7) . 3_656
F172 C17 F173 K1 -105.9(4) . 3_656
F175 C17 F173 K1 -130.8(4) . 3_656
F171 C17 F173 K1 2.5(4) . 3_656
C13 C17 F173 K1 122.6(3) . 3_656
F174 C17 F176 K1 30.4(17) . 3_656
F172 C17 F176 K1 -49.1(18) . 3_656
F173 C17 F176 K1 -112(2) . 3_656
F175 C17 F176 K1 -85.3(16) . 3_656
F171 C17 F176 K1 46.5(16) . 3_656
C13 C17 F176 K1 154.5(15) . 3_656
F182 C18 F181 K1 -98.93(17) . 2_554
F183 C18 F181 K1 13.96(18) . 2_554
C15 C18 F181 K1 137.18(18) . 2_554
F182 C18 F183 K1 94.7(2) . 2_554
F181 C18 F183 K1 -17.8(2) . 2_554
C15 C18 F183 K1 -141.35(16) . 2_554
